data_1571422
loop_
_publ_author_name
'Philippi, Frederik'
'Middendorf, Maleen'
'Shigenobu, Keisuke'
'Matsuyama, Yuna'
'Palumbo, Oriele'
'Pugh, David'
'Sudoh, Taku'
'Dokko, Kaoru'
'Watanabe, Masayoshi'
'Sch&#xf6;nhoff, Monika'
'Shinoda, Wataru'
'Ueno, Kazuhide'

_publ_section_title
;
 Evolving better solvate electrolytes for lithium secondary batteries.
;
_journal_issue 19
_journal_name_full 'Chemical science'
_journal_page_first 7342
_journal_page_last 7358
_journal_paper_doi 10.1039/d4sc01492h
_journal_volume 15
_journal_year 2024
_chemical_formula_moiety 'C10 H19 F3 Li N O4 S2'
_chemical_formula_sum 'C10 H19 F3 Li N O4 S2'
_chemical_formula_weight 345.32
_space_group_crystal_system monoclinic
_space_group_IT_number 15
_space_group_name_Hall '-C 2yc'
_space_group_name_H-M_alt 'C 1 2/c 1'
_atom_sites_solution_hydrogens geom
_atom_sites_solution_primary dual
_audit_creation_date 2024-01-23
_audit_creation_method
;
Olex2 1.5
(compiled 2023.08.24 svn.re1ec1418 for OlexSys, GUI svn.r6817)
;
_audit_update_record
;
2024-02-28 deposited with the CCDC.	2024-04-11 downloaded from the CCDC.
;
_cell_angle_alpha 90
_cell_angle_beta 105.238(4)
_cell_angle_gamma 90
_cell_formula_units_Z 8
_cell_length_a 24.3674(12)
_cell_length_b 5.7733(2)
_cell_length_c 24.0521(8)
_cell_measurement_reflns_used 2955
_cell_measurement_temperature 223.15
_cell_measurement_theta_max 71.7900
_cell_measurement_theta_min 4.5790
_cell_volume 3264.7(2)
_computing_cell_refinement 'CrysAlisPro 1.171.40.66a (Rigaku OD, 2019)'
_computing_data_collection 'CrysAlisPro 1.171.40.66a (Rigaku OD, 2019)'
_computing_data_reduction 'CrysAlisPro 1.171.40.66a (Rigaku OD, 2019)'
_computing_molecular_graphics 'Olex2 1.5 (Dolomanov et al., 2009)'
_computing_publication_material 'Olex2 1.5 (Dolomanov et al., 2009)'
_computing_structure_refinement 'SHELXL 2019/3 (Sheldrick, 2015)'
_computing_structure_solution 'SHELXT 2018/2 (Sheldrick, 2018)'
_diffrn_ambient_temperature 223.15
_diffrn_detector_area_resol_mean 5.8140
_diffrn_measured_fraction_theta_full 0.999
_diffrn_measured_fraction_theta_max 0.959
_diffrn_measurement_details
;
List of Runs (angles in degrees, time in seconds):

  # Type    Start    End  Width  t~exp~   \w     \q     \k     \f   Frames
#--------------------------------------------------------------------------
  1  \w      6.00  33.00   0.50   19.77    --    0.00 -19.00   0.00   54
  2  \w    -83.00 -38.00   0.50   19.77    --    0.00 -19.00   0.00   90
  3  \w     30.00  88.00   0.50   19.77    --    0.00  77.00  90.00  116
  4  \w    -36.00  38.00   0.50   19.77    --    0.00  57.00  60.00  148
  5  \w     66.00 185.00   0.50   79.07    --   95.70  61.00  60.00  238
  6  \w     53.00 173.00   0.50   79.07    --   95.70  82.00 120.00  240
  7  \w     88.00 158.00   0.50   79.07    --   95.70  61.00-150.00  140
  8  \w     30.00 121.00   0.50   79.07    --   95.70 -61.00   0.00  182
  9  \w     80.00 167.00   0.50   79.07    --   95.70  45.00  90.00  174
;
_diffrn_measurement_device 'four-circle diffractometer'
_diffrn_measurement_device_type 'XtaLAB AFC12 (RINC): Kappa dual home/near'
_diffrn_measurement_method '\w scans'
_diffrn_radiation_type CuK\a
_diffrn_radiation_wavelength 1.54184
_diffrn_reflns_av_R_equivalents 0.0465
_diffrn_reflns_av_unetI/netI 0.0561
_diffrn_reflns_Laue_measured_fraction_full 0.999
_diffrn_reflns_Laue_measured_fraction_max 0.959
_diffrn_reflns_limit_h_max 30
_diffrn_reflns_limit_h_min -27
_diffrn_reflns_limit_k_max 6
_diffrn_reflns_limit_k_min -6
_diffrn_reflns_limit_l_max 29
_diffrn_reflns_limit_l_min -29
_diffrn_reflns_number 6485
_diffrn_reflns_point_group_measured_fraction_full 0.999
_diffrn_reflns_point_group_measured_fraction_max 0.959
_diffrn_reflns_theta_full 67.684
_diffrn_reflns_theta_max 72.418
_diffrn_reflns_theta_min 3.760
_exptl_absorpt_coefficient_mu 3.367
_exptl_absorpt_correction_T_max 1.00000
_exptl_absorpt_correction_T_min 0.33269
_exptl_absorpt_correction_type multi-scan
_exptl_absorpt_process_details
;
CrysAlisPro 1.171.40.66a (Rigaku Oxford Diffraction, 2019)
Empirical absorption correction using spherical harmonics,
 implemented in SCALE3 ABSPACK scaling algorithm.
;
_exptl_crystal_colour colourless
_exptl_crystal_colour_primary colourless
_exptl_crystal_density_diffrn 1.405
_exptl_crystal_description plate
_exptl_crystal_F_000 1440
_exptl_crystal_size_max 0.22
_exptl_crystal_size_mid 0.12
_exptl_crystal_size_min 0.03
_refine_diff_density_max 0.393
_refine_diff_density_min -0.730
_refine_diff_density_rms 0.070
_refine_ls_extinction_method none
_refine_ls_goodness_of_fit_ref 1.115
_refine_ls_hydrogen_treatment constr
_refine_ls_matrix_type full
_refine_ls_number_parameters 186
_refine_ls_number_reflns 3103
_refine_ls_number_restraints 1
_refine_ls_restrained_S_all 1.119
_refine_ls_R_factor_all 0.0767
_refine_ls_R_factor_gt 0.0639
_refine_ls_shift/su_max 0.001
_refine_ls_shift/su_mean 0.000
_refine_ls_structure_factor_coef Fsqd
_refine_ls_weighting_details 'w=1/[\s^2^(Fo^2^)+(0.1258P)^2^+0.4332P] where P=(Fo^2^+2Fc^2^)/3'
_refine_ls_weighting_scheme calc
_refine_ls_wR_factor_gt 0.1895
_refine_ls_wR_factor_ref 0.1994
_reflns_Friedel_coverage 0.000
_reflns_number_gt 2418
_reflns_number_total 3103
_reflns_threshold_expression 'I > 2\s(I)'
_cod_data_source_file d4sc01492h3.cif
_cod_data_source_block LiSLTfN5
_cod_depositor_comments 'Adding full bibliography for 1571419--1571424.cif.'
_cod_database_code 1571422
_shelx_shelxl_version_number 2019/3
_shelx_space_group_comment
;
The symmetry employed for this shelxl refinement is uniquely defined
by the following loop, which should always be used as a source of
symmetry information in preference to the above space-group names.
They are only intended as comments.
;
_shelx_estimated_absorpt_t_max 0.906
_shelx_estimated_absorpt_t_min 0.525
_olex2_refinement_description
;
1. Fixed Uiso
 At 1.2 times of:
  All C(H,H) groups, All C(H,H,H,H) groups
 At 1.5 times of:
  All C(H,H,H) groups
2. Restrained distances
 C2-C3 \\sim C2-C3A
 with sigma of 0.02
3. Uiso/Uaniso restraints and constraints
Uanis(C3) = Uanis(C3A) = Uanis(C4) = Uanis(C4A) = Uanis(C5) = Uanis(C5A) =
Uanis(C6) = Uanis(C6A)
4. Others
 Fixed Sof: H2AA(0.5) H2AB(0.5) H2BC(0.5) H2BD(0.5) C3(0.5) H3A(0.5) H3B(0.5)
 C4(0.5) H4A(0.5) H4B(0.5) C5(0.5) H5A(0.5) H5B(0.5) C6(0.5) H6A(0.5) H6B(0.5)
 H6C(0.5) C3A(0.5) H3AA(0.5) H3AB(0.5) C4A(0.5) H4AA(0.5) H4AB(0.5) C5A(0.5)
 H5AA(0.5) H5AB(0.5) C6A(0.5) H6AA(0.5) H6AB(0.5) H6AC(0.5)
5.a Secondary CH2 refined with riding coordinates:
 C2(H2AA,H2AB), C2(H2BC,H2BD), C3(H3A,H3B), C4(H4A,H4B), C5(H5A,H5B), C3A(H3AA,
 H3AB), C4A(H4AA,H4AB), C5A(H5AA,H5AB), C7(H7A,H7B), C8(H8A,H8B), C9(H9A,H9B),
 C10(H10A,H10B)
5.b Idealised Me refined as rotating group:
 C6(H6A,H6B,H6C), C6A(H6AA,H6AB,H6AC)
;
_olex2_submission_special_instructions 'No special instructions were received'
_oxdiff_exptl_absorpt_empirical_details
;
Empirical correction (ABSPACK) includes:
- Absorption correction using spherical harmonics
- Frame scaling
;

loop_
_space_group_symop_operation_xyz
'x, y, z'
'-x, y, -z+1/2'
'x+1/2, y+1/2, z'
'-x+1/2, y+1/2, -z+1/2'
'-x, -y, -z'
'x, -y, z-1/2'
'-x+1/2, -y+1/2, -z'
'x+1/2, -y+1/2, z-1/2'

loop_
_atom_site_label
_atom_site_type_symbol
_atom_site_fract_x
_atom_site_fract_y
_atom_site_fract_z
_atom_site_U_iso_or_equiv
_atom_site_adp_type
_atom_site_occupancy
_atom_site_site_symmetry_order
_atom_site_calc_flag
_atom_site_refinement_flags_posn
_atom_site_refinement_flags_adp
_atom_site_refinement_flags_occupancy
_atom_site_disorder_assembly
_atom_site_disorder_group
S1 S 0.32426(3) 0.68387(10) 0.73967(3) 0.0536(3) Uani 1 1 d . . . . .
S2 S 0.23926(4) 0.99438(11) 0.57305(3) 0.0610(3) Uani 1 1 d . . . . .
F1 F 0.43201(11) 0.7669(5) 0.78515(12) 0.1095(9) Uani 1 1 d . . . . .
F2 F 0.39432(13) 0.5382(7) 0.83465(11) 0.1266(11) Uani 1 1 d . . . . .
F3 F 0.37664(15) 0.9031(6) 0.83329(13) 0.1472(13) Uani 1 1 d . . . . .
O1 O 0.32278(10) 0.9031(3) 0.71058(11) 0.0732(7) Uani 1 1 d . . . . .
O2 O 0.27949(11) 0.6414(4) 0.76731(11) 0.0702(7) Uani 1 1 d . . . . .
O3 O 0.24594(12) 1.1857(3) 0.61292(9) 0.0693(7) Uani 1 1 d . . . . .
O4 O 0.28875(12) 0.9296(5) 0.55469(11) 0.0850(8) Uani 1 1 d . . . . .
N1 N 0.33404(12) 0.4725(4) 0.70682(11) 0.0565(6) Uani 1 1 d . . . . .
C1 C 0.3852(2) 0.7243(8) 0.80153(18) 0.0868(12) Uani 1 1 d . . . . .
C2 C 0.37022(17) 0.4874(6) 0.66635(15) 0.0722(10) Uani 1 1 d D . . . .
H2AA H 0.380018 0.649859 0.662009 0.087 Uiso 0.5 1 calc R U P A 1
H2AB H 0.348901 0.430160 0.628477 0.087 Uiso 0.5 1 calc R U P A 1
H2BC H 0.345584 0.492398 0.626951 0.087 Uiso 0.5 1 calc R U P B 2
H2BD H 0.391505 0.633289 0.673286 0.087 Uiso 0.5 1 calc R U P B 2
C3 C 0.4237(6) 0.349(2) 0.6869(6) 0.1084(19) Uani 0.5 1 d D . P C 1
H3A H 0.413045 0.196809 0.698759 0.130 Uiso 0.5 1 calc R U P C 1
H3B H 0.446904 0.425046 0.721657 0.130 Uiso 0.5 1 calc R U P C 1
C4 C 0.4616(6) 0.309(2) 0.6466(5) 0.1084(19) Uani 0.5 1 d . . P C 1
H4A H 0.501024 0.287724 0.669422 0.130 Uiso 0.5 1 calc R U P C 1
H4B H 0.460354 0.445647 0.622134 0.130 Uiso 0.5 1 calc R U P C 1
C5 C 0.4418(5) 0.087(2) 0.6072(5) 0.1084(19) Uani 0.5 1 d . . P C 1
H5A H 0.441286 -0.045045 0.632510 0.130 Uiso 0.5 1 calc R U P C 1
H5B H 0.402577 0.113435 0.584448 0.130 Uiso 0.5 1 calc R U P C 1
C6 C 0.4728(5) 0.029(2) 0.5708(6) 0.1084(19) Uani 0.5 1 d . . P C 1
H6A H 0.452117 -0.084435 0.543334 0.163 Uiso 0.5 1 calc R U P C 1
H6B H 0.508673 -0.037806 0.592390 0.163 Uiso 0.5 1 calc R U P C 1
H6C H 0.480100 0.165142 0.550372 0.163 Uiso 0.5 1 calc R U P C 1
C3A C 0.4089(6) 0.305(2) 0.6704(6) 0.1084(19) Uani 0.5 1 d D . P C 2
H3AA H 0.388578 0.157956 0.669699 0.130 Uiso 0.5 1 calc R U P C 2
H3AB H 0.437561 0.315217 0.707465 0.130 Uiso 0.5 1 calc R U P C 2
C4A C 0.4384(5) 0.303(2) 0.6232(5) 0.1084(19) Uani 0.5 1 d . . P C 2
H4AA H 0.409190 0.306028 0.586313 0.130 Uiso 0.5 1 calc R U P C 2
H4AB H 0.460325 0.446428 0.625789 0.130 Uiso 0.5 1 calc R U P C 2
C5A C 0.4759(5) 0.112(2) 0.6217(5) 0.1084(19) Uani 0.5 1 d . . P C 2
H5AA H 0.456339 -0.031447 0.626512 0.130 Uiso 0.5 1 calc R U P C 2
H5AB H 0.509163 0.126496 0.654945 0.130 Uiso 0.5 1 calc R U P C 2
C6A C 0.4965(5) 0.091(2) 0.5688(5) 0.1084(19) Uani 0.5 1 d . . P C 2
H6AA H 0.464794 0.110115 0.535024 0.163 Uiso 0.5 1 calc R U P C 2
H6AB H 0.513221 -0.061446 0.567932 0.163 Uiso 0.5 1 calc R U P C 2
H6AC H 0.524884 0.208661 0.569122 0.163 Uiso 0.5 1 calc R U P C 2
C7 C 0.20775(16) 0.7557(5) 0.60048(15) 0.0689(9) Uani 1 1 d . . . . .
H7A H 0.231348 0.616648 0.603015 0.083 Uiso 1 1 calc R U . . .
H7B H 0.203216 0.791134 0.638868 0.083 Uiso 1 1 calc R U . . .
C8 C 0.15115(19) 0.7204(7) 0.55848(19) 0.0859(12) Uani 1 1 d . . . . .
H8A H 0.123701 0.662134 0.578455 0.103 Uiso 1 1 calc R U . . .
H8B H 0.154353 0.606860 0.529216 0.103 Uiso 1 1 calc R U . . .
C9 C 0.13099(19) 0.9550(8) 0.52981(18) 0.0913(12) Uani 1 1 d . . . . .
H9A H 0.098766 0.933541 0.495905 0.110 Uiso 1 1 calc R U . . .
H9B H 0.119323 1.058567 0.556913 0.110 Uiso 1 1 calc R U . . .
C10 C 0.18073(17) 1.0521(6) 0.51288(14) 0.0729(10) Uani 1 1 d . . . . .
H10A H 0.176217 1.218941 0.505675 0.087 Uiso 1 1 calc R U . . .
H10B H 0.185733 0.975724 0.478146 0.087 Uiso 1 1 calc R U . . .
Li1 Li 0.2818(2) 1.1944(7) 0.6990(2) 0.0555(12) Uani 1 1 d . . . . .

loop_
_atom_site_aniso_label
_atom_site_aniso_U_11
_atom_site_aniso_U_22
_atom_site_aniso_U_33
_atom_site_aniso_U_23
_atom_site_aniso_U_13
_atom_site_aniso_U_12
S1 0.0704(5) 0.0311(4) 0.0652(5) 0.0010(2) 0.0280(4) -0.0001(3)
S2 0.0927(7) 0.0364(4) 0.0571(5) -0.0017(2) 0.0253(4) -0.0040(3)
F1 0.0784(17) 0.135(2) 0.1121(19) -0.0254(17) 0.0206(14) -0.0238(14)
F2 0.125(2) 0.170(3) 0.0760(15) 0.0270(16) 0.0112(15) 0.0191(19)
F3 0.151(3) 0.161(3) 0.129(2) -0.096(2) 0.036(2) -0.021(2)
O1 0.0903(17) 0.0351(11) 0.1065(17) 0.0157(10) 0.0479(14) 0.0078(10)
O2 0.0891(16) 0.0431(11) 0.0962(16) 0.0031(10) 0.0559(14) -0.0012(10)
O3 0.1081(19) 0.0403(11) 0.0612(12) -0.0050(8) 0.0253(12) -0.0027(10)
O4 0.105(2) 0.0755(16) 0.0891(17) -0.0149(13) 0.0521(15) -0.0042(14)
N1 0.0772(18) 0.0361(12) 0.0627(14) -0.0027(9) 0.0299(12) -0.0042(10)
C1 0.092(3) 0.096(3) 0.074(2) -0.022(2) 0.024(2) -0.005(2)
C2 0.097(3) 0.061(2) 0.071(2) 0.0001(14) 0.0445(19) -0.0049(17)
C3 0.121(5) 0.107(3) 0.119(3) 0.009(3) 0.070(4) 0.020(3)
C4 0.121(5) 0.107(3) 0.119(3) 0.009(3) 0.070(4) 0.020(3)
C5 0.121(5) 0.107(3) 0.119(3) 0.009(3) 0.070(4) 0.020(3)
C6 0.121(5) 0.107(3) 0.119(3) 0.009(3) 0.070(4) 0.020(3)
C3A 0.121(5) 0.107(3) 0.119(3) 0.009(3) 0.070(4) 0.020(3)
C4A 0.121(5) 0.107(3) 0.119(3) 0.009(3) 0.070(4) 0.020(3)
C5A 0.121(5) 0.107(3) 0.119(3) 0.009(3) 0.070(4) 0.020(3)
C6A 0.121(5) 0.107(3) 0.119(3) 0.009(3) 0.070(4) 0.020(3)
C7 0.093(3) 0.0417(15) 0.0728(19) 0.0092(13) 0.0228(19) -0.0035(15)
C8 0.106(3) 0.067(2) 0.086(2) 0.0095(18) 0.029(2) -0.018(2)
C9 0.093(3) 0.097(3) 0.079(2) 0.013(2) 0.014(2) 0.011(2)
C10 0.107(3) 0.0486(16) 0.0621(18) 0.0033(13) 0.0205(18) -0.0012(17)
Li1 0.078(3) 0.034(2) 0.058(3) -0.0024(17) 0.025(2) -0.0007(19)

loop_
_atom_type_symbol
_atom_type_description
_atom_type_scat_dispersion_real
_atom_type_scat_dispersion_imag
_atom_type_scat_source
C C 0.0181 0.0091 'International Tables Vol C Tables 4.2.6.8 and 6.1.1.4'
H H 0.0000 0.0000 'International Tables Vol C Tables 4.2.6.8 and 6.1.1.4'
F F 0.0727 0.0534 'International Tables Vol C Tables 4.2.6.8 and 6.1.1.4'
Li Li 0.0008 0.0003 'International Tables Vol C Tables 4.2.6.8 and 6.1.1.4'
N N 0.0311 0.0180 'International Tables Vol C Tables 4.2.6.8 and 6.1.1.4'
O O 0.0492 0.0322 'International Tables Vol C Tables 4.2.6.8 and 6.1.1.4'
S S 0.3331 0.5567 'International Tables Vol C Tables 4.2.6.8 and 6.1.1.4'

loop_
_geom_angle_atom_site_label_1
_geom_angle_atom_site_label_2
_geom_angle_atom_site_label_3
_geom_angle
_geom_angle_site_symmetry_1
_geom_angle_site_symmetry_3
_geom_angle_publ_flag
O1 S1 N1 116.35(14) . . ?
O1 S1 C1 101.3(2) . . ?
O2 S1 O1 116.63(13) . . ?
O2 S1 N1 110.34(13) . . ?
O2 S1 C1 101.47(18) . . ?
N1 S1 C1 108.97(18) . . ?
O3 S2 C7 109.22(16) . . ?
O3 S2 C10 108.91(16) . . ?
O4 S2 O3 116.47(16) . . ?
O4 S2 C7 112.90(17) . . ?
O4 S2 C10 110.92(17) . . ?
C10 S2 C7 96.57(17) . . ?
S1 O1 Li1 141.0(2) . . ?
S1 O2 Li1 160.79(19) . 4_546 ?
S2 O3 Li1 129.89(18) . . ?
S1 N1 Li1 120.5(2) . 1_545 ?
C2 N1 S1 120.15(19) . . ?
C2 N1 Li1 117.0(2) . 1_545 ?
F1 C1 S1 111.2(3) . . ?
F1 C1 F3 107.7(4) . . ?
F2 C1 S1 111.1(3) . . ?
F2 C1 F1 108.0(4) . . ?
F2 C1 F3 108.1(4) . . ?
F3 C1 S1 110.5(3) . . ?
N1 C2 H2AA 109.3 . . ?
N1 C2 H2AB 109.3 . . ?
N1 C2 H2BC 108.6 . . ?
N1 C2 H2BD 108.6 . . ?
N1 C2 C3 111.7(6) . . ?
H2AA C2 H2AB 107.9 . . ?
H2BC C2 H2BD 107.6 . . ?
C3 C2 H2AA 109.3 . . ?
C3 C2 H2AB 109.3 . . ?
C3A C2 N1 114.7(7) . . ?
C3A C2 H2BC 108.6 . . ?
C3A C2 H2BD 108.6 . . ?
C2 C3 H3A 107.5 . . ?
C2 C3 H3B 107.5 . . ?
C2 C3 C4 119.4(10) . . ?
H3A C3 H3B 107.0 . . ?
C4 C3 H3A 107.5 . . ?
C4 C3 H3B 107.5 . . ?
C3 C4 H4A 109.4 . . ?
C3 C4 H4B 109.4 . . ?
C3 C4 C5 111.2(9) . . ?
H4A C4 H4B 108.0 . . ?
C5 C4 H4A 109.4 . . ?
C5 C4 H4B 109.4 . . ?
C4 C5 H5A 108.0 . . ?
C4 C5 H5B 108.0 . . ?
H5A C5 H5B 107.2 . . ?
C6 C5 C4 117.3(10) . . ?
C6 C5 H5A 108.0 . . ?
C6 C5 H5B 108.0 . . ?
C5 C6 H6A 109.5 . . ?
C5 C6 H6B 109.5 . . ?
C5 C6 H6C 109.5 . . ?
H6A C6 H6B 109.5 . . ?
H6A C6 H6C 109.5 . . ?
H6B C6 H6C 109.5 . . ?
C2 C3A H3AA 108.8 . . ?
C2 C3A H3AB 108.8 . . ?
C2 C3A C4A 113.8(10) . . ?
H3AA C3A H3AB 107.7 . . ?
C4A C3A H3AA 108.8 . . ?
C4A C3A H3AB 108.8 . . ?
C3A C4A H4AA 107.9 . . ?
C3A C4A H4AB 107.9 . . ?
H4AA C4A H4AB 107.2 . . ?
C5A C4A C3A 117.5(9) . . ?
C5A C4A H4AA 107.9 . . ?
C5A C4A H4AB 107.9 . . ?
C4A C5A H5AA 108.2 . . ?
C4A C5A H5AB 108.2 . . ?
C4A C5A C6A 116.4(10) . . ?
H5AA C5A H5AB 107.3 . . ?
C6A C5A H5AA 108.2 . . ?
C6A C5A H5AB 108.2 . . ?
C5A C6A H6AA 109.5 . . ?
C5A C6A H6AB 109.5 . . ?
C5A C6A H6AC 109.5 . . ?
H6AA C6A H6AB 109.5 . . ?
H6AA C6A H6AC 109.5 . . ?
H6AB C6A H6AC 109.5 . . ?
S2 C7 H7A 110.7 . . ?
S2 C7 H7B 110.7 . . ?
H7A C7 H7B 108.8 . . ?
C8 C7 S2 105.4(2) . . ?
C8 C7 H7A 110.7 . . ?
C8 C7 H7B 110.7 . . ?
C7 C8 H8A 110.1 . . ?
C7 C8 H8B 110.1 . . ?
C7 C8 C9 108.2(3) . . ?
H8A C8 H8B 108.4 . . ?
C9 C8 H8A 110.1 . . ?
C9 C8 H8B 110.1 . . ?
C8 C9 H9A 110.6 . . ?
C8 C9 H9B 110.6 . . ?
H9A C9 H9B 108.8 . . ?
C10 C9 C8 105.5(3) . . ?
C10 C9 H9A 110.6 . . ?
C10 C9 H9B 110.6 . . ?
S2 C10 H10A 110.9 . . ?
S2 C10 H10B 110.9 . . ?
C9 C10 S2 104.1(2) . . ?
C9 C10 H10A 110.9 . . ?
C9 C10 H10B 110.9 . . ?
H10A C10 H10B 108.9 . . ?
O1 Li1 O3 101.1(2) . . ?
O1 Li1 N1 112.7(3) . 1_565 ?
O2 Li1 O1 103.4(2) 4_556 . ?
O2 Li1 O3 104.8(3) 4_556 . ?
O2 Li1 N1 129.3(3) 4_556 1_565 ?
O3 Li1 N1 101.9(2) . 1_565 ?

loop_
_geom_bond_atom_site_label_1
_geom_bond_atom_site_label_2
_geom_bond_distance
_geom_bond_site_symmetry_2
_geom_bond_publ_flag
S1 O1 1.442(2) . ?
S1 O2 1.440(2) . ?
S1 N1 1.506(2) . ?
S1 C1 1.820(4) . ?
S2 O3 1.443(2) . ?
S2 O4 1.438(3) . ?
S2 C7 1.786(3) . ?
S2 C10 1.776(4) . ?
F1 C1 1.324(5) . ?
F2 C1 1.321(5) . ?
F3 C1 1.333(4) . ?
O1 Li1 1.938(5) . ?
O2 Li1 1.900(6) 4_546 ?
O3 Li1 2.026(5) . ?
N1 C2 1.478(4) . ?
N1 Li1 2.028(6) 1_545 ?
C2 H2AA 0.9800 . ?
C2 H2AB 0.9800 . ?
C2 H2BC 0.9800 . ?
C2 H2BD 0.9800 . ?
C2 C3 1.498(11) . ?
C2 C3A 1.400(10) . ?
C3 H3A 0.9800 . ?
C3 H3B 0.9800 . ?
C3 C4 1.523(15) . ?
C4 H4A 0.9800 . ?
C4 H4B 0.9800 . ?
C4 C5 1.590(18) . ?
C5 H5A 0.9800 . ?
C5 H5B 0.9800 . ?
C5 C6 1.342(12) . ?
C6 H6A 0.9700 . ?
C6 H6B 0.9700 . ?
C6 H6C 0.9700 . ?
C3A H3AA 0.9800 . ?
C3A H3AB 0.9800 . ?
C3A C4A 1.494(15) . ?
C4A H4AA 0.9800 . ?
C4A H4AB 0.9800 . ?
C4A C5A 1.437(15) . ?
C5A H5AA 0.9800 . ?
C5A H5AB 0.9800 . ?
C5A C6A 1.490(13) . ?
C6A H6AA 0.9700 . ?
C6A H6AB 0.9700 . ?
C6A H6AC 0.9700 . ?
C7 H7A 0.9800 . ?
C7 H7B 0.9800 . ?
C7 C8 1.494(6) . ?
C8 H8A 0.9800 . ?
C8 H8B 0.9800 . ?
C8 C9 1.540(6) . ?
C9 H9A 0.9800 . ?
C9 H9B 0.9800 . ?
C9 C10 1.486(6) . ?
C10 H10A 0.9800 . ?
C10 H10B 0.9800 . ?

loop_
_geom_torsion_atom_site_label_1
_geom_torsion_atom_site_label_2
_geom_torsion_atom_site_label_3
_geom_torsion_atom_site_label_4
_geom_torsion
_geom_torsion_site_symmetry_1
_geom_torsion_site_symmetry_2
_geom_torsion_site_symmetry_3
_geom_torsion_site_symmetry_4
_geom_torsion_publ_flag
S1 N1 C2 C3 113.2(7) . . . . ?
S1 N1 C2 C3A 135.5(7) . . . . ?
S2 C7 C8 C9 -28.0(4) . . . . ?
O1 S1 O2 Li1 -17.7(8) . . . 4_546 ?
O1 S1 N1 C2 32.9(3) . . . . ?
O1 S1 N1 Li1 -129.4(2) . . . 1_545 ?
O1 S1 C1 F1 -59.5(3) . . . . ?
O1 S1 C1 F2 -179.8(3) . . . . ?
O1 S1 C1 F3 60.1(4) . . . . ?
O2 S1 O1 Li1 6.6(4) . . . . ?
O2 S1 N1 C2 168.7(2) . . . . ?
O2 S1 N1 Li1 6.4(3) . . . 1_545 ?
O2 S1 C1 F1 -179.9(3) . . . . ?
O2 S1 C1 F2 59.7(3) . . . . ?
O2 S1 C1 F3 -60.4(4) . . . . ?
O3 S2 C7 C8 115.3(3) . . . . ?
O3 S2 C10 C9 -89.1(3) . . . . ?
O4 S2 O3 Li1 -78.6(3) . . . . ?
O4 S2 C7 C8 -113.4(3) . . . . ?
O4 S2 C10 C9 141.5(3) . . . . ?
N1 S1 O1 Li1 139.6(3) . . . . ?
N1 S1 O2 Li1 -153.4(7) . . . 4_546 ?
N1 S1 C1 F1 63.7(4) . . . . ?
N1 S1 C1 F2 -56.7(3) . . . . ?
N1 S1 C1 F3 -176.8(3) . . . . ?
N1 C2 C3 C4 169.7(9) . . . . ?
N1 C2 C3A C4A 170.8(8) . . . . ?
C1 S1 O1 Li1 -102.5(4) . . . . ?
C1 S1 O2 Li1 91.2(7) . . . 4_546 ?
C1 S1 N1 C2 -80.7(3) . . . . ?
C1 S1 N1 Li1 117.0(3) . . . 1_545 ?
C2 C3 C4 C5 -86.6(13) . . . . ?
C2 C3A C4A C5A -175.9(13) . . . . ?
C3 C4 C5 C6 -178.0(11) . . . . ?
C3A C4A C5A C6A 169.2(11) . . . . ?
C7 S2 O3 Li1 50.8(3) . . . . ?
C7 S2 C10 C9 23.9(3) . . . . ?
C7 C8 C9 C10 47.0(4) . . . . ?
C8 C9 C10 S2 -42.6(4) . . . . ?
C10 S2 O3 Li1 155.1(3) . . . . ?
C10 S2 C7 C8 2.6(3) . . . . ?
Li1 N1 C2 C3 -83.9(7) 1_545 . . . ?
Li1 N1 C2 C3A -61.6(8) 1_545 . . . ?
